data_2219442
loop_
_publ_author_name
'Reisi, Reza'
'Misran, Misni'
'Lo, Kong Mun'
'Ng, Seik Weng'

_publ_section_title
;Triclinic modification of
 di-<i>n</i>-butylbis(2-hydroxybenzoato-<i>{\k</i>}^2^<i>O</i>^1^,<i>O</i>^1'^)tin(IV)
;
_journal_coeditor_code TK2286
_journal_issue 9
_journal_name_full 'Acta Crystallographica Section E'
_journal_page_first m1187
_journal_paper_doi 10.1107/S1600536808023799
_journal_volume 64
_journal_year 2008
_chemical_formula_iupac '[Sn (C4 H9)2 (C7 H5 O3)2]'
_chemical_formula_moiety 'C22 H28 O6 Sn'
_chemical_formula_sum 'C22 H28 O6 Sn'
_chemical_formula_weight 507.13
_chemical_name_systematic
;
di-<i>n</i>-butylbis(2-hydroxybenzoato-\k^2^<i>O</i>^1^,<i>O</i>^1'^)tin(IV)
;
_space_group_IT_number 2
_symmetry_cell_setting triclinic
_symmetry_space_group_name_Hall '-P 1'
_symmetry_space_group_name_H-M 'P -1'
_atom_sites_solution_hydrogens geom
_atom_sites_solution_primary direct
_atom_sites_solution_secondary difmap
_audit_creation_method SHELXL-97
_cell_angle_alpha 94.7590(10)
_cell_angle_beta 106.8720(10)
_cell_angle_gamma 108.5860(10)
_cell_formula_units_Z 2
_cell_length_a 9.1652(2)
_cell_length_b 11.2111(2)
_cell_length_c 12.2620(2)
_cell_measurement_reflns_used 6302
_cell_measurement_temperature 100(2)
_cell_measurement_theta_max 27.7
_cell_measurement_theta_min 2.5
_cell_volume 1121.24(4)
_computing_cell_refinement 'SAINT (Bruker, 2007)'
_computing_data_collection 'APEX2 (Bruker, 2007)'
_computing_data_reduction 'SAINT (Bruker, 2007)'
_computing_molecular_graphics 'X-Seed (Barbour, 2001)'
_computing_publication_material 'publCIF (Westrip, 2008)'
_computing_structure_refinement 'SHELXL97 (Sheldrick, 2008)'
_computing_structure_solution 'SHELXS97 (Sheldrick, 2008)'
_diffrn_ambient_temperature 100(2)
_diffrn_measured_fraction_theta_full 0.983
_diffrn_measured_fraction_theta_max 0.983
_diffrn_measurement_device_type 'Bruker SMART APEX diffractometer'
_diffrn_measurement_method '\w scans'
_diffrn_radiation_monochromator graphite
_diffrn_radiation_source 'fine-focus sealed tube'
_diffrn_radiation_type MoK\a
_diffrn_radiation_wavelength 0.71073
_diffrn_reflns_av_R_equivalents 0.034
_diffrn_reflns_av_sigmaI/netI 0.043
_diffrn_reflns_limit_h_max 7
_diffrn_reflns_limit_h_min -11
_diffrn_reflns_limit_k_max 14
_diffrn_reflns_limit_k_min -14
_diffrn_reflns_limit_l_max 15
_diffrn_reflns_limit_l_min -15
_diffrn_reflns_number 11666
_diffrn_reflns_theta_full 27.5
_diffrn_reflns_theta_max 27.5
_diffrn_reflns_theta_min 1.8
_diffrn_standards_decay_% 0
_diffrn_standards_interval_count 0
_diffrn_standards_interval_time 0
_diffrn_standards_number 0
_exptl_absorpt_coefficient_mu 1.173
_exptl_absorpt_correction_T_max 0.844
_exptl_absorpt_correction_T_min 0.758
_exptl_absorpt_correction_type multi-scan
_exptl_absorpt_process_details '(SADABS; Sheldrick, 1996)'
_exptl_crystal_colour Colorless
_exptl_crystal_density_diffrn 1.502
_exptl_crystal_density_method 'not measured'
_exptl_crystal_description Block
_exptl_crystal_F_000 516
_exptl_crystal_size_max 0.25
_exptl_crystal_size_mid 0.20
_exptl_crystal_size_min 0.15
_refine_diff_density_max 2.57
_refine_diff_density_min -1.40
_refine_ls_extinction_method none
_refine_ls_goodness_of_fit_ref 1.183
_refine_ls_hydrogen_treatment constr
_refine_ls_matrix_type full
_refine_ls_number_parameters 262
_refine_ls_number_reflns 5068
_refine_ls_number_restraints 2
_refine_ls_restrained_S_all 1.182
_refine_ls_R_factor_all 0.063
_refine_ls_R_factor_gt 0.059
_refine_ls_shift/su_max 0.001
_refine_ls_shift/su_mean <0.001
_refine_ls_structure_factor_coef Fsqd
_refine_ls_weighting_details 'calc w=1/[\s^2^(Fo^2^)+(0.0604P)^2^+8.6498P] where P=(Fo^2^+2Fc^2^)/3'
_refine_ls_weighting_scheme calc
_refine_ls_wR_factor_gt 0.186
_refine_ls_wR_factor_ref 0.189
_reflns_number_gt 4633
_reflns_number_total 5068
_reflns_threshold_expression I>2\s(I)
_cod_data_source_file tk2286.cif
_cod_data_source_block I
_cod_depositor_comments
;
The following automatic conversions were performed:
'_symmetry_cell_setting' value 'Triclinic' changed to 'triclinic'
according to '/home/saulius/struct/CIF-dictionaries/cif_core.dic'
dictionary named 'cif_core.dic' version 2.4.1 from
2010-06-29.

'_exptl_absorpt_correction_type' value 'Multi-scan' changed
to 'multi-scan' according to
'/home/saulius/struct/CIF-dictionaries/cif_core.dic' dictionary named
'cif_core.dic' version 2.4.1 from 2010-06-29.

Automatic conversion script
Id: cif_fix_enum 1527 2010-12-29 10:47:43Z saulius 

The following automatic conversions were performed:

'_symmetry_cell_setting' value 'Triclinic' changed to 'triclinic'
according to /home/saulius/struct/CIF-dictionaries/cif_core.dic
dictionary named 'cif_core.dic' version 2.4.1 from
2010-06-29.

'_exptl_absorpt_correction_type' value 'Multi-scan'
changed to 'multi-scan' according to
/home/saulius/struct/CIF-dictionaries/cif_core.dic dictionary named
'cif_core.dic' version 2.4.1 from 2010-06-29.

Automatic conversion script
Id: cif_fix_values 1715 2011-07-08 13:25:40Z adriana 
;
_cod_database_code 2219442
_cod_database_fobs_code 2219442

loop_
_symmetry_equiv_pos_as_xyz
'x, y, z'
'-x, -y, -z'

loop_
_atom_site_type_symbol
_atom_site_label
_atom_site_fract_x
_atom_site_fract_y
_atom_site_fract_z
_atom_site_U_iso_or_equiv
_atom_site_adp_type
_atom_site_calc_flag
_atom_site_refinement_flags
_atom_site_occupancy
Sn Sn1 0.50157(6) 0.34322(5) 0.64132(4) 0.03511(17) Uani d . 1
O O1 0.6039(7) 0.5445(5) 0.6922(5) 0.0424(11) Uani d . 1
O O2 0.4303(7) 0.4748(5) 0.7850(5) 0.0495(13) Uani d . 1
O O3 0.4148(9) 0.6313(7) 0.9462(6) 0.0687(19) Uani d D 1
H H3O 0.3802 0.5549 0.9111 0.103 Uiso calc RD 1
O O4 0.6470(6) 0.3786(5) 0.5355(4) 0.0391(11) Uani d . 1
O O5 0.5384(8) 0.1687(6) 0.5037(5) 0.0535(14) Uani d . 1
O O6 0.5995(9) 0.0298(5) 0.3515(6) 0.0634(18) Uani d D 1
H H6O 0.5475 0.0276 0.3980 0.095 Uiso calc RD 1
C C1 0.2603(9) 0.2912(8) 0.5242(7) 0.0452(17) Uani d . 1
H H1A 0.2522 0.3652 0.4873 0.054 Uiso calc R 1
H H1B 0.2412 0.2201 0.4620 0.054 Uiso calc R 1
C C2 0.1264(10) 0.2505(8) 0.5755(8) 0.0512(19) Uani d . 1
H H2A 0.1354 0.3253 0.6296 0.061 Uiso calc R 1
H H2B 0.0198 0.2243 0.5123 0.061 Uiso calc R 1
C C3 0.1281(12) 0.1422(9) 0.6398(9) 0.059(2) Uani d . 1
H H3A 0.2243 0.1738 0.7118 0.071 Uiso calc R 1
H H3B 0.1410 0.0738 0.5911 0.071 Uiso calc R 1
C C4 -0.0260(15) 0.0841(11) 0.6719(11) 0.077(3) Uani d . 1
H H4A -0.0159 0.0150 0.7140 0.116 Uiso calc R 1
H H4B -0.1217 0.0496 0.6009 0.116 Uiso calc R 1
H H4C -0.0389 0.1507 0.7212 0.116 Uiso calc R 1
C C5 0.6353(10) 0.2839(7) 0.7842(7) 0.0429(16) Uani d . 1
H H5A 0.6076 0.3066 0.8534 0.051 Uiso calc R 1
H H5B 0.6034 0.1895 0.7669 0.051 Uiso calc R 1
C C6 0.8165(10) 0.3455(7) 0.8106(7) 0.0423(16) Uani d . 1
H H6A 0.8473 0.4399 0.8259 0.051 Uiso calc R 1
H H6B 0.8436 0.3215 0.7415 0.051 Uiso calc R 1
C C7 0.9178(12) 0.3068(9) 0.9151(8) 0.059(2) Uani d . 1
H H7A 0.8917 0.3318 0.9845 0.070 Uiso calc R 1
H H7B 0.8861 0.2124 0.9003 0.070 Uiso calc R 1
C C8 1.0967(13) 0.3666(13) 0.9401(10) 0.079(3) Uani d . 1
H H8A 1.1547 0.3411 1.0093 0.118 Uiso calc R 1
H H8B 1.1288 0.4602 0.9538 0.118 Uiso calc R 1
H H8C 1.1245 0.3381 0.8736 0.118 Uiso calc R 1
C C9 0.5369(9) 0.5664(7) 0.7668(6) 0.0391(15) Uani d . 1
C C10 0.5867(10) 0.6976(7) 0.8301(6) 0.0391(15) Uani d . 1
C C11 0.5246(11) 0.7235(8) 0.9170(7) 0.0466(18) Uani d . 1
C C12 0.5768(15) 0.8474(9) 0.9784(8) 0.066(3) Uani d . 1
H H12 0.5344 0.8648 1.0375 0.079 Uiso calc R 1
C C13 0.6896(18) 0.9447(9) 0.9535(11) 0.085(4) Uani d . 1
H H13 0.7237 1.0298 0.9949 0.102 Uiso calc R 1
C C14 0.7559(19) 0.9206(9) 0.8676(11) 0.091(5) Uani d . 1
H H14 0.8361 0.9884 0.8522 0.109 Uiso calc R 1
C C15 0.7029(12) 0.7971(8) 0.8060(8) 0.053(2) Uani d . 1
H H15 0.7457 0.7799 0.7471 0.064 Uiso calc R 1
C C16 0.6292(8) 0.2670(7) 0.4830(6) 0.0350(14) Uani d . 1
C C17 0.7181(8) 0.2616(7) 0.4013(6) 0.0344(14) Uani d . 1
C C18 0.6975(10) 0.1431(7) 0.3404(7) 0.0420(16) Uani d . 1
C C19 0.7814(12) 0.1408(9) 0.2613(7) 0.052(2) Uani d . 1
H H19 0.7649 0.0615 0.2163 0.063 Uiso calc R 1
C C20 0.8863(13) 0.2521(10) 0.2488(8) 0.061(2) Uani d . 1
H H20 0.9441 0.2489 0.1964 0.074 Uiso calc R 1
C C21 0.9105(12) 0.3695(9) 0.3108(8) 0.056(2) Uani d . 1
H H21 0.9849 0.4463 0.3020 0.067 Uiso calc R 1
C C22 0.8242(9) 0.3729(7) 0.3858(7) 0.0419(16) Uani d . 1
H H22 0.8380 0.4532 0.4276 0.050 Uiso calc R 1

loop_
_atom_site_aniso_label
_atom_site_aniso_U_11
_atom_site_aniso_U_22
_atom_site_aniso_U_33
_atom_site_aniso_U_12
_atom_site_aniso_U_13
_atom_site_aniso_U_23
Sn1 0.0326(3) 0.0370(3) 0.0356(3) 0.00980(19) 0.01499(19) 0.00458(18)
O1 0.048(3) 0.040(3) 0.042(3) 0.015(2) 0.020(2) 0.006(2)
O2 0.049(3) 0.045(3) 0.052(3) 0.010(2) 0.021(3) 0.006(2)
O3 0.078(5) 0.059(4) 0.071(4) 0.009(3) 0.048(4) 0.003(3)
O4 0.044(3) 0.038(3) 0.041(3) 0.014(2) 0.022(2) 0.006(2)
O5 0.058(4) 0.046(3) 0.060(4) 0.010(3) 0.035(3) 0.010(3)
O6 0.076(4) 0.036(3) 0.076(4) 0.006(3) 0.041(4) -0.002(3)
C1 0.041(4) 0.054(4) 0.039(4) 0.014(3) 0.013(3) 0.011(3)
C2 0.040(4) 0.051(5) 0.065(5) 0.017(4) 0.020(4) 0.019(4)
C3 0.055(5) 0.055(5) 0.077(6) 0.019(4) 0.034(5) 0.022(5)
C4 0.080(7) 0.070(7) 0.098(8) 0.019(6) 0.062(7) 0.014(6)
C5 0.050(4) 0.040(4) 0.039(4) 0.012(3) 0.019(3) 0.010(3)
C6 0.048(4) 0.039(4) 0.041(4) 0.013(3) 0.017(3) 0.010(3)
C7 0.063(6) 0.057(5) 0.054(5) 0.024(4) 0.011(4) 0.016(4)
C8 0.056(6) 0.104(9) 0.074(7) 0.037(6) 0.008(5) 0.020(6)
C9 0.042(4) 0.046(4) 0.034(3) 0.021(3) 0.014(3) 0.008(3)
C10 0.049(4) 0.036(3) 0.032(3) 0.017(3) 0.011(3) 0.009(3)
C11 0.057(5) 0.044(4) 0.044(4) 0.017(4) 0.024(4) 0.008(3)
C12 0.099(8) 0.055(5) 0.054(5) 0.027(5) 0.043(5) 0.003(4)
C13 0.136(11) 0.037(5) 0.086(8) 0.010(6) 0.068(8) -0.001(5)
C14 0.145(12) 0.038(5) 0.100(9) 0.007(6) 0.089(9) 0.002(5)
C15 0.073(6) 0.044(4) 0.051(5) 0.017(4) 0.038(4) 0.009(4)
C16 0.033(3) 0.040(4) 0.033(3) 0.013(3) 0.012(3) 0.007(3)
C17 0.036(3) 0.041(4) 0.031(3) 0.017(3) 0.013(3) 0.008(3)
C18 0.043(4) 0.039(4) 0.046(4) 0.013(3) 0.020(3) 0.008(3)
C19 0.068(6) 0.055(5) 0.041(4) 0.026(4) 0.025(4) 0.003(3)
C20 0.074(6) 0.082(7) 0.048(5) 0.039(5) 0.036(5) 0.018(4)
C21 0.064(6) 0.059(5) 0.060(5) 0.023(4) 0.038(5) 0.028(4)
C22 0.044(4) 0.043(4) 0.048(4) 0.020(3) 0.022(3) 0.016(3)

loop_
_atom_type_symbol
_atom_type_description
_atom_type_scat_dispersion_real
_atom_type_scat_dispersion_imag
_atom_type_scat_source
C C 0.0033 0.0016 'International Tables Vol C Tables 4.2.6.8 and 6.1.1.4'
H H 0.0000 0.0000 'International Tables Vol C Tables 4.2.6.8 and 6.1.1.4'
O O 0.0106 0.0060 'International Tables Vol C Tables 4.2.6.8 and 6.1.1.4'
Sn Sn -0.6537 1.4246 'International Tables Vol C Tables 4.2.6.8 and 6.1.1.4'

loop_
_geom_angle_atom_site_label_1
_geom_angle_atom_site_label_2
_geom_angle_atom_site_label_3
_geom_angle
O4 Sn1 O1 82.3(2)
O4 Sn1 C5 104.7(3)
O1 Sn1 C5 102.1(3)
O4 Sn1 C1 104.1(3)
O1 Sn1 C1 108.7(3)
C1 Sn1 C5 140.1(3)
O4 Sn1 O2 137.44(19)
O1 Sn1 O2 55.25(19)
C5 Sn1 O2 88.1(3)
C1 Sn1 O2 89.0(3)
O4 Sn1 O5 53.64(18)
O1 Sn1 O5 135.77(19)
C5 Sn1 O5 87.8(3)
C1 Sn1 O5 87.5(3)
O2 Sn1 O5 168.92(18)
C9 O1 Sn1 102.7(5)
C9 O2 Sn1 82.4(4)
C11 O3 H3O 120.0
C16 O4 Sn1 106.0(4)
C16 O5 Sn1 81.3(4)
C18 O6 H6O 120.0
C2 C1 Sn1 116.0(5)
C2 C1 H1A 108.3
Sn1 C1 H1A 108.3
C2 C1 H1B 108.3
Sn1 C1 H1B 108.3
H1A C1 H1B 107.4
C3 C2 C1 114.3(7)
C3 C2 H2A 108.7
C1 C2 H2A 108.7
C3 C2 H2B 108.7
C1 C2 H2B 108.7
H2A C2 H2B 107.6
C2 C3 C4 114.0(9)
C2 C3 H3A 108.8
C4 C3 H3A 108.8
C2 C3 H3B 108.8
C4 C3 H3B 108.8
H3A C3 H3B 107.7
C3 C4 H4A 109.5
C3 C4 H4B 109.5
H4A C4 H4B 109.5
C3 C4 H4C 109.5
H4A C4 H4C 109.5
H4B C4 H4C 109.5
C6 C5 Sn1 111.8(5)
C6 C5 H5A 109.2
Sn1 C5 H5A 109.2
C6 C5 H5B 109.2
Sn1 C5 H5B 109.2
H5A C5 H5B 107.9
C5 C6 C7 113.4(7)
C5 C6 H6A 108.9
C7 C6 H6A 108.9
C5 C6 H6B 108.9
C7 C6 H6B 108.9
H6A C6 H6B 107.7
C8 C7 C6 113.3(8)
C8 C7 H7A 108.9
C6 C7 H7A 108.9
C8 C7 H7B 108.9
C6 C7 H7B 108.9
H7A C7 H7B 107.7
C7 C8 H8A 109.5
C7 C8 H8B 109.5
H8A C8 H8B 109.5
C7 C8 H8C 109.5
H8A C8 H8C 109.5
H8B C8 H8C 109.5
O2 C9 O1 119.5(7)
O2 C9 C10 120.8(7)
O1 C9 C10 119.6(7)
C11 C10 C15 119.7(7)
C11 C10 C9 121.1(7)
C15 C10 C9 119.2(7)
O3 C11 C12 117.1(8)
O3 C11 C10 122.6(7)
C12 C11 C10 120.3(8)
C13 C12 C11 119.7(9)
C13 C12 H12 120.1
C11 C12 H12 120.1
C12 C13 C14 121.0(9)
C12 C13 H13 119.5
C14 C13 H13 119.5
C15 C14 C13 119.2(9)
C15 C14 H14 120.4
C13 C14 H14 120.4
C14 C15 C10 120.2(8)
C14 C15 H15 119.9
C10 C15 H15 119.9
O5 C16 O4 119.1(6)
O5 C16 C17 122.5(7)
O4 C16 C17 118.4(6)
C22 C17 C18 119.7(7)
C22 C17 C16 120.5(6)
C18 C17 C16 119.9(6)
O6 C18 C19 117.5(7)
O6 C18 C17 123.8(7)
C19 C18 C17 118.7(7)
C20 C19 C18 120.2(8)
C20 C19 H19 119.9
C18 C19 H19 119.9
C19 C20 C21 121.5(8)
C19 C20 H20 119.2
C21 C20 H20 119.2
C22 C21 C20 118.6(8)
C22 C21 H21 120.7
C20 C21 H21 120.7
C17 C22 C21 121.3(8)
C17 C22 H22 119.4
C21 C22 H22 119.4

loop_
_geom_bond_atom_site_label_1
_geom_bond_atom_site_label_2
_geom_bond_distance
Sn1 C1 2.118(8)
Sn1 C5 2.117(8)
Sn1 O1 2.106(5)
Sn1 O2 2.561(6)
Sn1 O4 2.090(5)
Sn1 O5 2.645(6)
O1 C9 1.288(9)
O2 C9 1.259(9)
O3 C11 1.348(10)
O3 H3O 0.8400
O4 C16 1.296(8)
O5 C16 1.247(9)
O6 C18 1.346(9)
O6 H6O 0.8400
C1 C2 1.501(11)
C1 H1A 0.9900
C1 H1B 0.9900
C2 C3 1.503(12)
C2 H2A 0.9900
C2 H2B 0.9900
C3 C4 1.534(13)
C3 H3A 0.9900
C3 H3B 0.9900
C4 H4A 0.9800
C4 H4B 0.9800
C4 H4C 0.9800
C5 C6 1.503(11)
C5 H5A 0.9900
C5 H5B 0.9900
C6 C7 1.533(11)
C6 H6A 0.9900
C6 H6B 0.9900
C7 C8 1.485(15)
C7 H7A 0.9900
C7 H7B 0.9900
C8 H8A 0.9800
C8 H8B 0.9800
C8 H8C 0.9800
C9 C10 1.467(10)
C10 C11 1.396(11)
C10 C15 1.395(11)
C11 C12 1.386(12)
C12 C13 1.368(15)
C12 H12 0.9500
C13 C14 1.408(15)
C13 H13 0.9500
C14 C15 1.382(12)
C14 H14 0.9500
C15 H15 0.9500
C16 C17 1.472(9)
C17 C22 1.383(10)
C17 C18 1.397(10)
C18 C19 1.405(11)
C19 C20 1.362(14)
C19 H19 0.9500
C20 C21 1.382(14)
C20 H20 0.9500
C21 C22 1.382(11)
C21 H21 0.9500
C22 H22 0.9500

loop_
_geom_hbond_atom_site_label_D
_geom_hbond_atom_site_label_H
_geom_hbond_atom_site_label_A
_geom_hbond_distance_DH
_geom_hbond_distance_HA
_geom_hbond_distance_DA
_geom_hbond_angle_DHA
_geom_hbond_publ_flag
O3 H3o O2 0.84 1.96 2.599(9) 132 yes
O6 H6o O5 0.84 2.00 2.626(8) 131 yes

loop_
_geom_torsion_atom_site_label_1
_geom_torsion_atom_site_label_2
_geom_torsion_atom_site_label_3
_geom_torsion_atom_site_label_4
_geom_torsion
O4 Sn1 O1 C9 179.6(5)
C5 Sn1 O1 C9 -76.9(5)
C1 Sn1 O1 C9 77.3(5)
O2 Sn1 O1 C9 2.1(4)
O5 Sn1 O1 C9 -176.4(4)
O4 Sn1 O2 C9 -5.8(6)
O1 Sn1 O2 C9 -2.1(4)
C5 Sn1 O2 C9 104.0(5)
C1 Sn1 O2 C9 -115.8(5)
O5 Sn1 O2 C9 172.4(9)
O1 Sn1 O4 C16 176.7(5)
C5 Sn1 O4 C16 76.2(5)
C1 Sn1 O4 C16 -75.8(5)
O2 Sn1 O4 C16 179.8(4)
O5 Sn1 O4 C16 0.2(4)
O4 Sn1 O5 C16 -0.2(4)
O1 Sn1 O5 C16 -5.1(6)
C5 Sn1 O5 C16 -110.3(5)
C1 Sn1 O5 C16 109.4(5)
O2 Sn1 O5 C16 -178.7(9)
O4 Sn1 C1 C2 175.7(6)
O1 Sn1 C1 C2 -97.9(6)
C5 Sn1 C1 C2 40.6(9)
O2 Sn1 C1 C2 -45.3(6)
O5 Sn1 C1 C2 124.2(6)
Sn1 C1 C2 C3 -55.4(10)
C1 C2 C3 C4 -169.0(9)
O4 Sn1 C5 C6 30.8(6)
O1 Sn1 C5 C6 -54.3(6)
C1 Sn1 C5 C6 165.7(5)
O2 Sn1 C5 C6 -108.1(5)
O5 Sn1 C5 C6 82.2(5)
Sn1 C5 C6 C7 178.9(6)
C5 C6 C7 C8 179.3(9)
Sn1 O2 C9 O1 3.3(6)
Sn1 O2 C9 C10 -176.3(7)
Sn1 O1 C9 O2 -4.1(8)
Sn1 O1 C9 C10 175.5(5)
O2 C9 C10 C11 3.9(11)
O1 C9 C10 C11 -175.7(7)
O2 C9 C10 C15 -178.8(8)
O1 C9 C10 C15 1.7(11)
C15 C10 C11 O3 -178.5(9)
C9 C10 C11 O3 -1.2(13)
C15 C10 C11 C12 0.7(13)
C9 C10 C11 C12 178.0(8)
O3 C11 C12 C13 179.2(11)
C10 C11 C12 C13 0.0(17)
C11 C12 C13 C14 -1(2)
C12 C13 C14 C15 1(2)
C13 C14 C15 C10 -1(2)
C11 C10 C15 C14 -0.2(15)
C9 C10 C15 C14 -177.6(10)
Sn1 O5 C16 O4 0.3(6)
Sn1 O5 C16 C17 -179.9(7)
Sn1 O4 C16 O5 -0.4(8)
Sn1 O4 C16 C17 179.8(5)
O5 C16 C17 C22 -176.5(7)
O4 C16 C17 C22 3.2(10)
O5 C16 C17 C18 2.4(11)
O4 C16 C17 C18 -177.9(7)
C22 C17 C18 O6 178.7(8)
C16 C17 C18 O6 -0.2(12)
C22 C17 C18 C19 -2.3(11)
C16 C17 C18 C19 178.8(7)
O6 C18 C19 C20 -177.9(9)
C17 C18 C19 C20 3.0(13)
C18 C19 C20 C21 -1.5(15)
C19 C20 C21 C22 -0.7(15)
C18 C17 C22 C21 0.1(12)
C16 C17 C22 C21 179.0(7)
C20 C21 C22 C17 1.4(13)
